data_7053154
loop_
_publ_author_name
'Gupta, Gajendra'
'Sharma, Gunjan'
'Koch, Biplob'
'Park, Sunhong'
'Lee, Shim Sung'
'Kim, Jinkwon'

_publ_section_title
;
 Syntheses, characterization and molecular structures of novel Ru(ii),
 Rh(iii) and Ir(iii) complexes and their possible roles as antitumour and
 cytotoxic agents
;
_journal_issue 8
_journal_name_full 'New Journal of Chemistry'
_journal_page_first 2573
_journal_paper_doi 10.1039/c3nj00315a
_journal_volume 37
_journal_year 2013
_chemical_formula_moiety 'C20 H22 Cl N3 Rh S, F6 P'
_chemical_formula_sum 'C20 H22 Cl F6 N3 P Rh S'
_chemical_formula_weight 619.80
_chemical_name_systematic
; 
 ? 
;
_space_group_IT_number 14
_symmetry_cell_setting monoclinic
_symmetry_space_group_name_Hall '-P 2ybc'
_symmetry_space_group_name_H-M 'P 1 21/c 1'
_atom_sites_solution_hydrogens geom
_atom_sites_solution_primary direct
_atom_sites_solution_secondary difmap
_audit_creation_method SHELXL-97
_cell_angle_alpha 90.00
_cell_angle_beta 93.1280(10)
_cell_angle_gamma 90.00
_cell_formula_units_Z 4
_cell_length_a 7.7658(2)
_cell_length_b 10.8456(3)
_cell_length_c 27.3340(8)
_cell_measurement_reflns_used 9977
_cell_measurement_temperature 173(2)
_cell_measurement_theta_max 31.74
_cell_measurement_theta_min 2.40
_cell_volume 2298.77(11)
_computing_cell_refinement 'Bruker SAINT'
_computing_data_collection 'Bruker APEX2'
_computing_data_reduction 'Bruker SAINT'
_computing_molecular_graphics 'Bruker SHELXTL'
_computing_publication_material 'Bruker SHELXTL'
_computing_structure_refinement 'SHELXL-97 (Sheldrick, 2008)'
_computing_structure_solution 'SHELXS-97 (Sheldrick, 2008)'
_diffrn_ambient_temperature 173(2)
_diffrn_measured_fraction_theta_full 0.991
_diffrn_measured_fraction_theta_max 0.991
_diffrn_measurement_device_type 'Bruker APEX-II CCD'
_diffrn_measurement_method '\f and \w scans'
_diffrn_radiation_monochromator graphite
_diffrn_radiation_source 'fine-focus sealed tube'
_diffrn_radiation_type MoK\a
_diffrn_radiation_wavelength 0.71073
_diffrn_reflns_av_R_equivalents 0.0303
_diffrn_reflns_av_sigmaI/netI 0.0281
_diffrn_reflns_limit_h_max 9
_diffrn_reflns_limit_h_min -9
_diffrn_reflns_limit_k_max 13
_diffrn_reflns_limit_k_min -12
_diffrn_reflns_limit_l_max 33
_diffrn_reflns_limit_l_min -34
_diffrn_reflns_number 19570
_diffrn_reflns_theta_full 27.00
_diffrn_reflns_theta_max 27.00
_diffrn_reflns_theta_min 1.49
_exptl_absorpt_coefficient_mu 1.083
_exptl_absorpt_correction_T_max 0.8207
_exptl_absorpt_correction_T_min 0.6082
_exptl_absorpt_correction_type multi-scan
_exptl_absorpt_process_details SADABS
_exptl_crystal_density_diffrn 1.791
_exptl_crystal_density_method 'not measured'
_exptl_crystal_F_000 1240
_exptl_crystal_size_max 0.51
_exptl_crystal_size_mid 0.25
_exptl_crystal_size_min 0.19
_refine_diff_density_max 0.845
_refine_diff_density_min -0.773
_refine_diff_density_rms 0.093
_refine_ls_extinction_method none
_refine_ls_goodness_of_fit_ref 1.056
_refine_ls_hydrogen_treatment constr
_refine_ls_matrix_type full
_refine_ls_number_parameters 303
_refine_ls_number_reflns 4965
_refine_ls_number_restraints 0
_refine_ls_restrained_S_all 1.056
_refine_ls_R_factor_all 0.0348
_refine_ls_R_factor_gt 0.0307
_refine_ls_shift/su_max 0.000
_refine_ls_shift/su_mean 0.000
_refine_ls_structure_factor_coef Fsqd
_refine_ls_weighting_details 'calc w=1/[\s^2^(Fo^2^)+(0.0399P)^2^+3.1230P] where P=(Fo^2^+2Fc^2^)/3'
_refine_ls_weighting_scheme calc
_refine_ls_wR_factor_gt 0.0806
_refine_ls_wR_factor_ref 0.0830
_reflns_number_gt 4479
_reflns_number_total 4965
_reflns_threshold_expression >2sigma(I)
_cod_data_source_file c3nj00315a.txt
_cod_data_source_block aaa
_cod_depositor_comments
;
The following automatic conversions were performed:

'_symmetry_cell_setting' value 'Monoclinic' changed to 'monoclinic'
according to /home/saulius/struct/CIF-dictionaries/cif_core.dic
dictionary named 'cif_core.dic' version 2.4.2 from 2011-04-26.

Automatic conversion script
Id: cif_fix_values 1891 2012-01-12 08:04:46Z andrius 
;
_cod_original_sg_symbol_H-M P2(1)/c
_cod_database_code 7053154

loop_
_symmetry_equiv_pos_as_xyz
'x, y, z'
'-x, y+1/2, -z+1/2'
'-x, -y, -z'
'x, -y-1/2, z-1/2'

loop_
_atom_site_label
_atom_site_type_symbol
_atom_site_fract_x
_atom_site_fract_y
_atom_site_fract_z
_atom_site_U_iso_or_equiv
_atom_site_adp_type
_atom_site_occupancy
_atom_site_symmetry_multiplicity
_atom_site_calc_flag
_atom_site_refinement_flags
Rh1 Rh -0.04836(2) -0.198729(18) 0.106543(7) 0.01803(8) Uani 1 1 d .
P1 P 0.61687(11) 0.26629(9) 0.69345(3) 0.0348(2) Uani 1 1 d .
F1 F 0.5924(4) 0.4082(2) 0.70236(10) 0.0772(8) Uani 1 1 d .
F2 F 0.6507(3) 0.2905(3) 0.63776(7) 0.0670(8) Uani 1 1 d .
F3 F 0.6430(4) 0.1238(2) 0.68527(10) 0.0800(8) Uani 1 1 d .
F4 F 0.5876(3) 0.2398(3) 0.75033(7) 0.0589(6) Uani 1 1 d .
F5 F 0.4166(3) 0.2504(3) 0.68072(8) 0.0580(6) Uani 1 1 d .
F6 F 0.8177(3) 0.2827(3) 0.70766(8) 0.0656(7) Uani 1 1 d .
Cl1 Cl 0.16006(9) -0.16745(7) 0.04661(3) 0.03034(16) Uani 1 1 d .
S1 S -0.14398(9) -0.59315(6) 0.05065(3) 0.02573(15) Uani 1 1 d .
N1 N 0.0885(3) -0.3505(2) 0.14022(8) 0.0221(5) Uani 1 1 d .
N2 N 0.2111(4) -0.4866(3) 0.19124(11) 0.0505(8) Uani 1 1 d .
H2A H 0.2764 -0.5176 0.2155 0.061 Uiso 1 1 calc R
N3 N -0.1313(3) -0.3583(2) 0.06499(8) 0.0206(4) Uani 1 1 d .
C1 C 0.1966(3) -0.3676(2) 0.17960(8) 0.0154(5) Uani 1 1 d .
H1A H 0.2554 -0.3030 0.1970 0.019 Uiso 1 1 calc R
C2 C 0.1067(4) -0.5520(3) 0.15882(11) 0.0342(7) Uani 1 1 d .
H2B H 0.0889 -0.6386 0.1578 0.041 Uiso 1 1 calc R
C3 C 0.0324(3) -0.4634(2) 0.12761(10) 0.0223(5) Uani 1 1 d .
C4 C -0.0818(3) -0.4649(2) 0.08380(10) 0.0210(5) Uani 1 1 d .
C5 C -0.2429(3) -0.4976(3) 0.00670(10) 0.0231(5) Uani 1 1 d .
C6 C -0.3291(3) -0.5309(3) -0.03752(10) 0.0275(6) Uani 1 1 d .
H6A H -0.3437 -0.6150 -0.0465 0.033 Uiso 1 1 calc R
C7 C -0.3923(4) -0.4377(3) -0.06763(11) 0.0319(7) Uani 1 1 d .
H7A H -0.4540 -0.4579 -0.0975 0.038 Uiso 1 1 calc R
C8 C -0.3671(4) -0.3140(3) -0.05490(11) 0.0324(7) Uani 1 1 d .
H8A H -0.4094 -0.2515 -0.0767 0.039 Uiso 1 1 calc R
C9 C -0.2823(4) -0.2809(3) -0.01129(10) 0.0287(6) Uani 1 1 d .
H9A H -0.2661 -0.1966 -0.0028 0.034 Uiso 1 1 calc R
C10 C -0.2210(3) -0.3742(3) 0.01997(9) 0.0218(5) Uani 1 1 d .
C11 C -0.1672(4) -0.1512(3) 0.17255(10) 0.0250(6) Uani 1 1 d .
C12 C -0.2935(3) -0.1462(3) 0.13268(10) 0.0244(6) Uani 1 1 d .
C13 C -0.2397(4) -0.0552(3) 0.09838(10) 0.0253(6) Uani 1 1 d .
C14 C -0.0824(4) -0.0028(2) 0.11808(11) 0.0268(6) Uani 1 1 d .
C15 C -0.0349(4) -0.0624(3) 0.16337(10) 0.0265(6) Uani 1 1 d .
C16 C -0.1758(4) -0.2329(3) 0.21637(11) 0.0355(7) Uani 1 1 d .
H16A H -0.2677 -0.2042 0.2368 0.053 Uiso 1 1 calc R
H16B H -0.0652 -0.2304 0.2354 0.053 Uiso 1 1 calc R
H16C H -0.2001 -0.3177 0.2057 0.053 Uiso 1 1 calc R
C17 C -0.4552(4) -0.2201(3) 0.12828(13) 0.0394(8) Uani 1 1 d .
H17A H -0.5487 -0.1741 0.1426 0.059 Uiso 1 1 calc R
H17B H -0.4377 -0.2984 0.1457 0.059 Uiso 1 1 calc R
H17C H -0.4856 -0.2365 0.0936 0.059 Uiso 1 1 calc R
C18 C -0.3456(4) -0.0084(3) 0.05493(12) 0.0395(8) Uani 1 1 d .
H18A H -0.4087 0.0655 0.0642 0.059 Uiso 1 1 calc R
H18B H -0.4277 -0.0722 0.0435 0.059 Uiso 1 1 calc R
H18C H -0.2697 0.0120 0.0286 0.059 Uiso 1 1 calc R
C19 C 0.0160(5) 0.0985(3) 0.09509(14) 0.0419(8) Uani 1 1 d .
H19A H -0.0197 0.1781 0.1082 0.063 Uiso 1 1 calc R
H19B H -0.0077 0.0971 0.0595 0.063 Uiso 1 1 calc R
H19C H 0.1397 0.0866 0.1025 0.063 Uiso 1 1 calc R
C20 C 0.1159(4) -0.0294(3) 0.19708(13) 0.0395(8) Uani 1 1 d .
H20A H 0.0845 0.0392 0.2182 0.059 Uiso 1 1 calc R
H20B H 0.2129 -0.0048 0.1778 0.059 Uiso 1 1 calc R
H20C H 0.1492 -0.1009 0.2174 0.059 Uiso 1 1 calc R

loop_
_atom_site_aniso_label
_atom_site_aniso_U_11
_atom_site_aniso_U_22
_atom_site_aniso_U_33
_atom_site_aniso_U_23
_atom_site_aniso_U_13
_atom_site_aniso_U_12
Rh1 0.01987(11) 0.01628(12) 0.01772(11) 0.00003(7) -0.00085(8) 0.00115(7)
P1 0.0327(4) 0.0483(5) 0.0226(4) 0.0029(3) -0.0054(3) -0.0148(4)
F1 0.093(2) 0.0501(15) 0.0865(19) -0.0076(13) -0.0158(16) -0.0068(13)
F2 0.0621(14) 0.111(2) 0.0268(10) 0.0084(11) -0.0041(10) -0.0376(14)
F3 0.105(2) 0.0554(16) 0.0787(18) -0.0090(14) -0.0047(16) 0.0000(15)
F4 0.0516(12) 0.0997(18) 0.0249(10) 0.0067(11) -0.0022(9) -0.0294(13)
F5 0.0369(11) 0.0951(18) 0.0409(11) 0.0038(12) -0.0087(9) -0.0215(12)
F6 0.0331(11) 0.118(2) 0.0447(12) 0.0074(13) -0.0084(9) -0.0216(12)
Cl1 0.0296(3) 0.0320(4) 0.0301(4) 0.0045(3) 0.0081(3) 0.0019(3)
S1 0.0303(3) 0.0178(3) 0.0286(4) -0.0016(3) -0.0033(3) -0.0003(3)
N1 0.0238(11) 0.0220(12) 0.0205(11) 0.0005(9) -0.0005(9) 0.0007(9)
N2 0.0554(19) 0.0508(19) 0.0436(17) 0.0077(14) -0.0142(14) 0.0043(15)
N3 0.0223(11) 0.0198(11) 0.0196(11) 0.0003(9) 0.0002(8) 0.0017(9)
C1 0.0182(11) 0.0153(12) 0.0121(11) 0.0025(9) -0.0047(9) 0.0005(9)
C2 0.0443(18) 0.0231(15) 0.0340(16) 0.0066(12) -0.0089(14) 0.0011(13)
C3 0.0240(13) 0.0206(13) 0.0222(13) 0.0005(10) 0.0011(10) 0.0017(10)
C4 0.0237(13) 0.0194(13) 0.0199(13) 0.0000(10) 0.0012(10) 0.0007(10)
C5 0.0208(13) 0.0255(14) 0.0230(13) -0.0016(11) 0.0017(10) 0.0008(10)
C6 0.0253(14) 0.0295(15) 0.0277(14) -0.0101(12) 0.0009(11) -0.0001(11)
C7 0.0269(14) 0.0432(18) 0.0248(14) -0.0072(13) -0.0048(11) 0.0022(13)
C8 0.0351(16) 0.0355(17) 0.0259(15) 0.0010(12) -0.0050(12) 0.0090(13)
C9 0.0348(15) 0.0257(15) 0.0250(14) -0.0007(11) -0.0042(12) 0.0047(12)
C10 0.0192(12) 0.0259(14) 0.0203(13) -0.0025(10) 0.0009(10) 0.0016(10)
C11 0.0288(14) 0.0256(14) 0.0208(13) -0.0040(11) 0.0032(11) 0.0036(11)
C12 0.0224(13) 0.0268(14) 0.0242(13) -0.0048(11) 0.0020(10) 0.0041(11)
C13 0.0298(14) 0.0225(14) 0.0236(14) -0.0017(11) -0.0003(11) 0.0080(11)
C14 0.0320(14) 0.0142(13) 0.0346(15) -0.0038(11) 0.0043(12) 0.0046(11)
C15 0.0272(14) 0.0227(14) 0.0292(15) -0.0073(11) -0.0019(11) 0.0037(11)
C16 0.0399(17) 0.0440(19) 0.0230(14) 0.0024(13) 0.0059(12) 0.0037(14)
C17 0.0245(15) 0.048(2) 0.0453(19) -0.0034(16) 0.0011(13) -0.0051(14)
C18 0.0491(19) 0.0355(18) 0.0328(17) -0.0009(14) -0.0072(14) 0.0209(15)
C19 0.050(2) 0.0224(16) 0.054(2) 0.0051(15) 0.0070(16) -0.0037(14)
C20 0.0355(16) 0.0376(18) 0.0441(19) -0.0149(15) -0.0103(14) -0.0010(14)

loop_
_atom_type_symbol
_atom_type_description
_atom_type_scat_dispersion_real
_atom_type_scat_dispersion_imag
_atom_type_scat_source
C C 0.0033 0.0016 'International Tables Vol C Tables 4.2.6.8 and 6.1.1.4'
H H 0.0000 0.0000 'International Tables Vol C Tables 4.2.6.8 and 6.1.1.4'
N N 0.0061 0.0033 'International Tables Vol C Tables 4.2.6.8 and 6.1.1.4'
F F 0.0171 0.0103 'International Tables Vol C Tables 4.2.6.8 and 6.1.1.4'
P P 0.1023 0.0942 'International Tables Vol C Tables 4.2.6.8 and 6.1.1.4'
S S 0.1246 0.1234 'International Tables Vol C Tables 4.2.6.8 and 6.1.1.4'
Cl Cl 0.1484 0.1585 'International Tables Vol C Tables 4.2.6.8 and 6.1.1.4'
Rh Rh -1.1178 0.9187 'International Tables Vol C Tables 4.2.6.8 and 6.1.1.4'

loop_
_geom_angle_atom_site_label_1
_geom_angle_atom_site_label_2
_geom_angle_atom_site_label_3
_geom_angle
C11 Rh1 N1 92.83(10)
C11 Rh1 C15 39.35(11)
N1 Rh1 C15 102.43(9)
C11 Rh1 C12 38.95(10)
N1 Rh1 C12 119.31(10)
C15 Rh1 C12 65.46(10)
C11 Rh1 N3 120.69(10)
N1 Rh1 N3 74.67(8)
C15 Rh1 N3 160.04(10)
C12 Rh1 N3 98.28(9)
C11 Rh1 C13 65.53(10)
N1 Rh1 C13 157.45(10)
C15 Rh1 C13 65.34(10)
C12 Rh1 C13 39.10(11)
N3 Rh1 C13 110.00(9)
C11 Rh1 C14 65.06(11)
N1 Rh1 C14 138.88(10)
C15 Rh1 C14 38.68(11)
C12 Rh1 C14 64.78(11)
N3 Rh1 C14 146.23(9)
C13 Rh1 C14 38.52(10)
C11 Rh1 Cl1 152.36(8)
N1 Rh1 Cl1 93.73(6)
C15 Rh1 Cl1 113.03(8)
C12 Rh1 Cl1 146.82(8)
N3 Rh1 Cl1 86.93(6)
C13 Rh1 Cl1 108.38(8)
C14 Rh1 Cl1 93.04(8)
F1 P1 F3 179.15(16)
F1 P1 F2 90.82(16)
F3 P1 F2 89.81(15)
F1 P1 F5 90.86(15)
F3 P1 F5 89.69(15)
F2 P1 F5 91.09(12)
F1 P1 F6 88.72(15)
F3 P1 F6 90.71(16)
F2 P1 F6 90.25(13)
F5 P1 F6 178.60(13)
F1 P1 F4 90.05(15)
F3 P1 F4 89.31(15)
F2 P1 F4 178.41(15)
F5 P1 F4 90.23(12)
F6 P1 F4 88.44(11)
C4 S1 C5 89.02(13)
C3 N1 C1 105.1(2)
C3 N1 Rh1 116.47(17)
C1 N1 Rh1 136.57(18)
C1 N2 C2 108.0(3)
C4 N3 C10 111.0(2)
C4 N3 Rh1 115.38(17)
C10 N3 Rh1 133.50(18)
N2 C1 N1 111.5(2)
N2 C2 C3 104.5(3)
N1 C3 C2 110.9(2)
N1 C3 C4 113.5(2)
C2 C3 C4 135.6(3)
N3 C4 C3 117.8(2)
N3 C4 S1 116.02(19)
C3 C4 S1 125.92(19)
C10 C5 C6 121.3(3)
C10 C5 S1 110.48(19)
C6 C5 S1 128.2(2)
C7 C6 C5 117.8(3)
C6 C7 C8 121.0(3)
C9 C8 C7 121.3(3)
C8 C9 C10 118.2(3)
N3 C10 C9 126.2(2)
N3 C10 C5 113.4(2)
C9 C10 C5 120.4(2)
C12 C11 C15 108.0(2)
C12 C11 C16 125.2(3)
C15 C11 C16 126.9(3)
C12 C11 Rh1 71.00(15)
C15 C11 Rh1 70.65(16)
C16 C11 Rh1 125.1(2)
C11 C12 C13 108.2(2)
C11 C12 C17 125.6(3)
C13 C12 C17 126.2(3)
C11 C12 Rh1 70.06(15)
C13 C12 Rh1 70.79(15)
C17 C12 Rh1 126.1(2)
C14 C13 C12 107.5(2)
C14 C13 C18 126.0(3)
C12 C13 C18 125.7(3)
C14 C13 Rh1 71.15(15)
C12 C13 Rh1 70.12(15)
C18 C13 Rh1 132.3(2)
C13 C14 C15 108.8(3)
C13 C14 C19 125.5(3)
C15 C14 C19 125.7(3)
C13 C14 Rh1 70.32(15)
C15 C14 Rh1 69.76(15)
C19 C14 Rh1 126.2(2)
C14 C15 C11 107.5(2)
C14 C15 C20 125.7(3)
C11 C15 C20 126.6(3)
C14 C15 Rh1 71.56(15)
C11 C15 Rh1 70.00(15)
C20 C15 Rh1 128.2(2)

loop_
_geom_bond_atom_site_label_1
_geom_bond_atom_site_label_2
_geom_bond_distance
Rh1 C11 2.134(3)
Rh1 N1 2.140(2)
Rh1 C15 2.143(3)
Rh1 C12 2.146(3)
Rh1 N3 2.149(2)
Rh1 C13 2.155(3)
Rh1 C14 2.166(3)
Rh1 Cl1 2.3892(7)
P1 F1 1.571(3)
P1 F3 1.577(3)
P1 F2 1.581(2)
P1 F5 1.585(2)
P1 F6 1.597(2)
P1 F4 1.609(2)
S1 C4 1.716(3)
S1 C5 1.734(3)
N1 C3 1.339(3)
N1 C1 1.341(3)
N2 C1 1.332(4)
N2 C2 1.366(4)
N3 C4 1.314(3)
N3 C10 1.391(3)
C2 C3 1.389(4)
C3 C4 1.451(4)
C5 C10 1.395(4)
C5 C6 1.397(4)
C6 C7 1.377(4)
C7 C8 1.398(4)
C8 C9 1.378(4)
C9 C10 1.392(4)
C11 C12 1.427(4)
C11 C15 1.440(4)
C11 C16 1.494(4)
C12 C13 1.439(4)
C12 C17 1.489(4)
C13 C14 1.426(4)
C13 C18 1.496(4)
C14 C15 1.427(4)
C14 C19 1.496(4)
C15 C20 1.494(4)
